data_2229086
loop_
_publ_author_name
'Xia, Chao-Hui'
'Mao, Chun-Bo'
'Wu, Ben-Lai'

_publ_section_title
;
 1,3-Bis{[5-(pyridin-2-yl)-1,3,4-oxadiazol-2-yl]sulfanyl}propan-2-one
;
_journal_coeditor_code HG2787
_journal_issue 2
_journal_name_full 'Acta Crystallographica Section E'
_journal_page_first o413
_journal_paper_doi 10.1107/S1600536811001140
_journal_volume 67
_journal_year 2011
_chemical_formula_iupac 'C17 H12 N6 O3 S2'
_chemical_formula_moiety 'C17 H12 N6 O3 S2'
_chemical_formula_sum 'C17 H12 N6 O3 S2'
_chemical_formula_weight 412.45
_chemical_name_systematic
;
1,3-Bis{[5-(pyridin-2-yl)-1,3,4-oxadiazol-2-yl]sulfanyl}propan-2-one
;
_space_group_IT_number 15
_symmetry_cell_setting monoclinic
_symmetry_space_group_name_Hall '-C 2yc'
_symmetry_space_group_name_H-M 'C 1 2/c 1'
_atom_sites_solution_hydrogens geom
_atom_sites_solution_primary direct
_atom_sites_solution_secondary difmap
_audit_creation_method SHELXL-97
_cell_angle_alpha 90.00
_cell_angle_beta 100.25(3)
_cell_angle_gamma 90.00
_cell_formula_units_Z 4
_cell_length_a 14.266(3)
_cell_length_b 7.8342(16)
_cell_length_c 16.703(3)
_cell_measurement_reflns_used 2643
_cell_measurement_temperature 293(2)
_cell_measurement_theta_max 29.13
_cell_measurement_theta_min 2.48
_cell_volume 1837.0(7)
_computing_cell_refinement 'SAINT (Siemens, 1994)'
_computing_data_collection 'SMART (Siemens, 1996)'
_computing_data_reduction 'SAINT (Siemens, 1994)'
_computing_molecular_graphics 'SHELXTL (Sheldrick, 2008)'
_computing_publication_material 'SHELXL97 (Sheldrick, 2008)'
_computing_structure_refinement 'SHELXL97 (Sheldrick, 2008)'
_computing_structure_solution 'SHELXS97 (Sheldrick, 2008)'
_diffrn_ambient_temperature 293(2)
_diffrn_measured_fraction_theta_full 0.986
_diffrn_measured_fraction_theta_max 0.986
_diffrn_measurement_device_type 'Siemens SMART CCD'
_diffrn_measurement_method \w
_diffrn_radiation_monochromator graphite
_diffrn_radiation_source 'fine-focus sealed tube'
_diffrn_radiation_type MoK\a
_diffrn_radiation_wavelength 0.71073
_diffrn_reflns_av_R_equivalents 0.0496
_diffrn_reflns_av_sigmaI/netI 0.0335
_diffrn_reflns_limit_h_max 16
_diffrn_reflns_limit_h_min -16
_diffrn_reflns_limit_k_max 9
_diffrn_reflns_limit_k_min -9
_diffrn_reflns_limit_l_max 19
_diffrn_reflns_limit_l_min -19
_diffrn_reflns_number 8929
_diffrn_reflns_theta_full 25.00
_diffrn_reflns_theta_max 25.00
_diffrn_reflns_theta_min 2.48
_exptl_absorpt_coefficient_mu 0.323
_exptl_absorpt_correction_T_max 1.0000
_exptl_absorpt_correction_T_min 0.9126
_exptl_absorpt_correction_type multi-scan
_exptl_absorpt_process_details '(SADABS; Sheldrick, 1996)'
_exptl_crystal_colour yellow
_exptl_crystal_density_diffrn 1.491
_exptl_crystal_density_method 'not measured'
_exptl_crystal_description block
_exptl_crystal_F_000 848
_exptl_crystal_size_max 0.20
_exptl_crystal_size_mid 0.20
_exptl_crystal_size_min 0.20
_refine_diff_density_max 0.328
_refine_diff_density_min -0.207
_refine_ls_extinction_method none
_refine_ls_goodness_of_fit_ref 1.242
_refine_ls_hydrogen_treatment constr
_refine_ls_matrix_type full
_refine_ls_number_parameters 128
_refine_ls_number_reflns 1607
_refine_ls_number_restraints 0
_refine_ls_restrained_S_all 1.242
_refine_ls_R_factor_all 0.0872
_refine_ls_R_factor_gt 0.0763
_refine_ls_shift/su_max 0.000
_refine_ls_shift/su_mean 0.000
_refine_ls_structure_factor_coef Fsqd
_refine_ls_weighting_details 'calc w=1/[\s^2^(Fo^2^)+(0.0357P)^2^+3.0521P] where P=(Fo^2^+2Fc^2^)/3'
_refine_ls_weighting_scheme calc
_refine_ls_wR_factor_gt 0.1293
_refine_ls_wR_factor_ref 0.1343
_reflns_number_gt 1448
_reflns_number_total 1607
_reflns_threshold_expression I>2sigma(I)
_cod_data_source_file hg2787.cif
_cod_data_source_block I
_cod_original_cell_volume 1837.0(6)
_cod_original_sg_symbol_H-M 'C 2/c'
_cod_database_code 2229086
_cod_database_fobs_code 2229086

loop_
_symmetry_equiv_pos_as_xyz
'x, y, z'
'-x, y, -z+1/2'
'x+1/2, y+1/2, z'
'-x+1/2, y+1/2, -z+1/2'
'-x, -y, -z'
'x, -y, z-1/2'
'-x+1/2, -y+1/2, -z'
'x+1/2, -y+1/2, z-1/2'

loop_
_atom_site_type_symbol
_atom_site_label
_atom_site_fract_x
_atom_site_fract_y
_atom_site_fract_z
_atom_site_U_iso_or_equiv
_atom_site_adp_type
_atom_site_calc_flag
_atom_site_refinement_flags
_atom_site_occupancy
_atom_site_disorder_assembly
_atom_site_disorder_group
S S1 0.19304(8) 0.68102(19) 0.24214(6) 0.0785(5) Uani d . 1 . .
O O1 0.0000 0.5351(5) 0.2500 0.0640(11) Uani d S 1 . .
O O2 0.28820(16) 0.5281(3) 0.37180(14) 0.0525(7) Uani d . 1 . .
N N1 0.1587(2) 0.6557(4) 0.39768(17) 0.0485(8) Uani d . 1 . .
N N2 0.2056(2) 0.5752(4) 0.46924(17) 0.0488(8) Uani d . 1 . .
N N3 0.4202(2) 0.3330(4) 0.46674(18) 0.0549(8) Uani d . 1 . .
C C1 0.0000 0.6876(7) 0.2500 0.0453(12) Uani d S 1 . .
C C2 0.0834(2) 0.7944(5) 0.2358(2) 0.0531(10) Uani d . 1 . .
H H2A 0.0928 0.8879 0.2763 0.064 Uiso calc R 1 . .
H H2B 0.0675 0.8471 0.1812 0.064 Uiso calc R 1 . .
C C3 0.2100(2) 0.6238(5) 0.3439(2) 0.0472(9) Uani d . 1 . .
C C4 0.2798(2) 0.5024(4) 0.45132(19) 0.0394(8) Uani d . 1 . .
C C5 0.3528(2) 0.4016(4) 0.5029(2) 0.0431(8) Uani d . 1 . .
C C6 0.3488(3) 0.3797(5) 0.5839(2) 0.0500(9) Uani d . 1 . .
H H6 0.2993 0.4304 0.6070 0.060 Uiso calc R 1 . .
C C7 0.4183(3) 0.2824(5) 0.6308(2) 0.0587(10) Uani d . 1 . .
H H7 0.4172 0.2635 0.6868 0.070 Uiso calc R 1 . .
C C8 0.4890(3) 0.2137(5) 0.5952(3) 0.0610(11) Uani d . 1 . .
H H8 0.5382 0.1475 0.6263 0.073 Uiso calc R 1 . .
C C9 0.4878(3) 0.2419(5) 0.5144(3) 0.0637(11) Uani d . 1 . .
H H9 0.5375 0.1942 0.4905 0.076 Uiso calc R 1 . .

loop_
_atom_site_aniso_label
_atom_site_aniso_U_11
_atom_site_aniso_U_22
_atom_site_aniso_U_33
_atom_site_aniso_U_12
_atom_site_aniso_U_13
_atom_site_aniso_U_23
S1 0.0624(7) 0.1289(11) 0.0478(6) 0.0273(7) 0.0196(5) 0.0245(7)
O1 0.076(3) 0.053(3) 0.056(2) 0.000 -0.0065(19) 0.000
O2 0.0435(14) 0.0728(18) 0.0427(14) 0.0122(12) 0.0115(11) 0.0052(12)
N1 0.0445(17) 0.059(2) 0.0407(16) 0.0085(14) 0.0045(13) -0.0009(14)
N2 0.0510(18) 0.058(2) 0.0365(16) 0.0064(15) 0.0064(13) -0.0037(14)
N3 0.0491(18) 0.066(2) 0.0516(18) 0.0100(16) 0.0151(15) 0.0038(16)
C1 0.060(3) 0.047(3) 0.024(2) 0.000 -0.006(2) 0.000
C2 0.052(2) 0.064(3) 0.041(2) 0.0022(19) 0.0029(16) 0.0107(18)
C3 0.0380(19) 0.059(2) 0.044(2) 0.0037(17) 0.0061(16) 0.0031(18)
C4 0.0417(19) 0.044(2) 0.0327(17) -0.0036(15) 0.0077(14) -0.0048(15)
C5 0.0433(19) 0.042(2) 0.0431(19) -0.0034(16) 0.0068(16) -0.0051(16)
C6 0.054(2) 0.054(2) 0.042(2) 0.0065(18) 0.0084(17) -0.0068(18)
C7 0.067(3) 0.060(3) 0.047(2) 0.005(2) 0.0047(19) 0.0036(19)
C8 0.054(2) 0.058(3) 0.067(3) 0.006(2) 0.000(2) 0.017(2)
C9 0.049(2) 0.070(3) 0.074(3) 0.015(2) 0.017(2) 0.012(2)

loop_
_atom_type_symbol
_atom_type_description
_atom_type_scat_dispersion_real
_atom_type_scat_dispersion_imag
_atom_type_scat_source
C C 0.0033 0.0016 'International Tables Vol C Tables 4.2.6.8 and 6.1.1.4'
H H 0.0000 0.0000 'International Tables Vol C Tables 4.2.6.8 and 6.1.1.4'
N N 0.0061 0.0033 'International Tables Vol C Tables 4.2.6.8 and 6.1.1.4'
O O 0.0106 0.0060 'International Tables Vol C Tables 4.2.6.8 and 6.1.1.4'
S S 0.1246 0.1234 'International Tables Vol C Tables 4.2.6.8 and 6.1.1.4'

loop_
_geom_angle_atom_site_label_1
_geom_angle_atom_site_label_2
_geom_angle_atom_site_label_3
_geom_angle_site_symmetry_1
_geom_angle_site_symmetry_3
_geom_angle
_geom_angle_publ_flag
C3 S1 C2 . . 98.92(17) ?
C3 O2 C4 . . 101.9(2) ?
C3 N1 N2 . . 105.2(3) ?
C4 N2 N1 . . 106.7(3) ?
C5 N3 C9 . . 116.4(3) ?
O1 C1 C2 . . 123.7(2) ?
O1 C1 C2 . 2 123.7(2) no
C2 C1 C2 . 2 112.6(5) ?
C1 C2 S1 . . 115.0(3) ?
C1 C2 H2A . . 108.5 ?
S1 C2 H2A . . 108.5 ?
C1 C2 H2B . . 108.5 ?
S1 C2 H2B . . 108.5 ?
H2A C2 H2B . . 107.5 ?
N1 C3 O2 . . 113.9(3) ?
N1 C3 S1 . . 129.8(3) ?
O2 C3 S1 . . 116.3(2) ?
N2 C4 O2 . . 112.3(3) ?
N2 C4 C5 . . 129.3(3) ?
O2 C4 C5 . . 118.4(3) ?
N3 C5 C6 . . 123.6(3) ?
N3 C5 C4 . . 116.5(3) ?
C6 C5 C4 . . 119.9(3) ?
C5 C6 C7 . . 118.5(3) ?
C5 C6 H6 . . 120.8 ?
C7 C6 H6 . . 120.8 ?
C8 C7 C6 . . 118.8(4) ?
C8 C7 H7 . . 120.6 ?
C6 C7 H7 . . 120.6 ?
C9 C8 C7 . . 119.0(4) ?
C9 C8 H8 . . 120.5 ?
C7 C8 H8 . . 120.5 ?
N3 C9 C8 . . 123.7(4) ?
N3 C9 H9 . . 118.2 ?
C8 C9 H9 . . 118.2 ?

loop_
_geom_bond_atom_site_label_1
_geom_bond_atom_site_label_2
_geom_bond_site_symmetry_2
_geom_bond_distance
_geom_bond_publ_flag
S1 C3 . 1.732(4) ?
S1 C2 . 1.785(4) ?
O1 C1 . 1.195(6) ?
O2 C3 . 1.356(4) ?
O2 C4 . 1.369(4) ?
N1 C3 . 1.281(4) ?
N1 N2 . 1.411(4) ?
N2 C4 . 1.283(4) ?
N3 C5 . 1.336(4) ?
N3 C9 . 1.341(5) ?
C1 C2 . 1.507(5) ?
C1 C2 2 1.507(5) ?
C2 H2A . 0.9900 ?
C2 H2B . 0.9900 ?
C4 C5 . 1.460(5) ?
C5 C6 . 1.374(5) ?
C6 C7 . 1.379(5) ?
C6 H6 . 0.9500 ?
C7 C8 . 1.369(5) ?
C7 H7 . 0.9500 ?
C8 C9 . 1.365(6) ?
C8 H8 . 0.9500 ?
C9 H9 . 0.9500 ?

loop_
_geom_hbond_atom_site_label_D
_geom_hbond_atom_site_label_H
_geom_hbond_atom_site_label_A
_geom_hbond_site_symmetry_A
_geom_hbond_distance_DH
_geom_hbond_distance_HA
_geom_hbond_distance_DA
_geom_hbond_angle_DHA
_geom_hbond_publ_flag
C2 H2B N3 4 0.99 2.51 3.388(4) 148 y
C9 H9 N1 3_545 0.95 2.54 3.449(5) 161 y

loop_
_geom_torsion_atom_site_label_1
_geom_torsion_atom_site_label_2
_geom_torsion_atom_site_label_3
_geom_torsion_atom_site_label_4
_geom_torsion_site_symmetry_1
_geom_torsion_site_symmetry_2
_geom_torsion_site_symmetry_3
_geom_torsion_site_symmetry_4
_geom_torsion
_geom_torsion_publ_flag
C3 N1 N2 C4 . . . . -0.3(4) ?
O1 C1 C2 S1 . . . . -13.9(3) ?
C2 C1 C2 S1 2 . . . 166.1(3) ?
C3 S1 C2 C1 . . . . -64.4(3) ?
N2 N1 C3 O2 . . . . 0.1(4) ?
N2 N1 C3 S1 . . . . 178.8(3) ?
C4 O2 C3 N1 . . . . 0.2(4) ?
C4 O2 C3 S1 . . . . -178.8(2) ?
C2 S1 C3 N1 . . . . -0.5(4) ?
C2 S1 C3 O2 . . . . 178.3(3) ?
N1 N2 C4 O2 . . . . 0.5(4) ?
N1 N2 C4 C5 . . . . -179.8(3) ?
C3 O2 C4 N2 . . . . -0.4(4) ?
C3 O2 C4 C5 . . . . 179.9(3) ?
C9 N3 C5 C6 . . . . -1.6(5) ?
C9 N3 C5 C4 . . . . 179.3(3) ?
N2 C4 C5 N3 . . . . 176.6(3) ?
O2 C4 C5 N3 . . . . -3.8(5) ?
N2 C4 C5 C6 . . . . -2.5(6) ?
O2 C4 C5 C6 . . . . 177.1(3) ?
N3 C5 C6 C7 . . . . 0.4(6) ?
C4 C5 C6 C7 . . . . 179.4(3) ?
C5 C6 C7 C8 . . . . 0.9(6) ?
C6 C7 C8 C9 . . . . -0.8(6) ?
C5 N3 C9 C8 . . . . 1.7(6) ?
C7 C8 C9 N3 . . . . -0.5(7) ?
